data_2017975
loop_
_publ_author_name
'Ma, Cheng-Bing'
'Chen, Hui'
'Hu, Ming-Qiang'
'Chen, Chang-Neng'

_publ_section_title
;
 (6-Oxido-2-oxo-1,2-dihydropyrimidine-5-carboxylato-\k^2^<i>O</i>^5^,<i>O</i>^6^)bis[2-(2-pyridyl)-1<i>H</i>-benzimidazole-\k^2^<i>N</i>^2^,<i>N</i>^3^]manganese(II)
 monohydrate
;
_journal_coeditor_code FG3213
_journal_issue 2
_journal_name_full 'Acta Crystallographica Section C'
_journal_page_first m59
_journal_page_last m61
_journal_paper_doi 10.1107/S0108270111002782
_journal_volume 67
_journal_year 2011
_chemical_formula_iupac '[Mn (C5 H2 N2 O4) (C12 H9 N3)2], H2 O'
_chemical_formula_moiety 'C29 H20 Mn N8 O4, H2 O'
_chemical_formula_sum 'C29 H22 Mn N8 O5'
_chemical_formula_weight 617.49
_chemical_name_systematic
;(6-Oxido-2-oxo-1,2-dihydropyrimidine-5-carboxylato-
\k^2^<i>O</i>^5^,<i>O</i>^6^)bis[2-(2-pyridyl)-1<i>H</i>-benzimidazole-
\k^2^<i>N</i>^2^,<i>N</i>^3^)manganese(II) monohydrate
;
_space_group_IT_number 14
_symmetry_cell_setting monoclinic
_symmetry_space_group_name_Hall '-P 2ybc'
_symmetry_space_group_name_H-M 'P 1 21/c 1'
_atom_sites_solution_hydrogens geom
_atom_sites_solution_primary direct
_atom_sites_solution_secondary difmap
_audit_creation_method SHELXL-97
_cell_angle_alpha 90.00
_cell_angle_beta 115.945(2)
_cell_angle_gamma 90.00
_cell_formula_units_Z 4
_cell_length_a 10.915(6)
_cell_length_b 15.420(10)
_cell_length_c 17.972(12)
_cell_measurement_reflns_used 6364
_cell_measurement_temperature 293(2)
_cell_measurement_theta_max 27.48
_cell_measurement_theta_min 2.46
_cell_volume 2720(3)
_computing_cell_refinement 'CrystalClear (Rigaku/MSC, 2004)'
_computing_data_collection 'CrystalClear (Rigaku/MSC, 2004)'
_computing_data_reduction 'CrystalClear (Rigaku/MSC, 2004)'
_computing_molecular_graphics 'SHELXL97 (Sheldrick, 2008)'
_computing_publication_material 'SHELXL97 (Sheldrick, 2008)'
_computing_structure_refinement 'SHELXL97 (Sheldrick, 2008)'
_computing_structure_solution 'SHELXS97 (Sheldrick, 2008)'
_diffrn_ambient_temperature 293(2)
_diffrn_measured_fraction_theta_full 0.985
_diffrn_measured_fraction_theta_max 0.985
_diffrn_measurement_device_type 'Rigaku MERCURY CCD diffractometer'
_diffrn_measurement_method '\f and \w scans'
_diffrn_radiation_monochromator graphite
_diffrn_radiation_source 'fine-focus sealed tube'
_diffrn_radiation_type MoK\a
_diffrn_radiation_wavelength 0.71073
_diffrn_reflns_av_R_equivalents 0.0489
_diffrn_reflns_av_sigmaI/netI 0.0473
_diffrn_reflns_limit_h_max 14
_diffrn_reflns_limit_h_min -12
_diffrn_reflns_limit_k_max 17
_diffrn_reflns_limit_k_min -19
_diffrn_reflns_limit_l_max 22
_diffrn_reflns_limit_l_min -23
_diffrn_reflns_number 20068
_diffrn_reflns_theta_full 27.48
_diffrn_reflns_theta_max 27.48
_diffrn_reflns_theta_min 2.46
_diffrn_standards_decay_% 0
_diffrn_standards_number 0
_exptl_absorpt_coefficient_mu 0.542
_exptl_absorpt_correction_T_max .9810
_exptl_absorpt_correction_T_min .9100
_exptl_absorpt_correction_type empirical
_exptl_absorpt_process_details '(SADABS; Sheldrick, 1996)'
_exptl_crystal_colour yellow
_exptl_crystal_density_diffrn 1.508
_exptl_crystal_density_method 'not measured'
_exptl_crystal_description 'tiny block'
_exptl_crystal_F_000 1268
_exptl_crystal_size_max .20
_exptl_crystal_size_mid .12
_exptl_crystal_size_min .05
_refine_diff_density_max 0.528
_refine_diff_density_min -0.324
_refine_ls_extinction_method none
_refine_ls_goodness_of_fit_ref 1.086
_refine_ls_hydrogen_treatment constr
_refine_ls_matrix_type full
_refine_ls_number_parameters 388
_refine_ls_number_reflns 6139
_refine_ls_number_restraints 0
_refine_ls_restrained_S_all 1.086
_refine_ls_R_factor_all 0.0907
_refine_ls_R_factor_gt 0.0654
_refine_ls_shift/su_max 0.000
_refine_ls_shift/su_mean 0.000
_refine_ls_structure_factor_coef Fsqd
_refine_ls_weighting_details 'calc w=1/[\s^2^(Fo^2^)+(0.0851P)^2^+0.6684P] where P=(Fo^2^+2Fc^2^)/3'
_refine_ls_weighting_scheme calc
_refine_ls_wR_factor_gt 0.1623
_refine_ls_wR_factor_ref 0.1822
_reflns_number_gt 4436
_reflns_number_total 6139
_reflns_threshold_expression I>2\s(I)
_cod_data_source_file fg3213.cif
_cod_data_source_block I
_cod_original_sg_symbol_Hall -P2ybc
_cod_original_sg_symbol_H-M P2(1)/c
_cod_database_code 2017975
_cod_database_fobs_code 2017975

loop_
_symmetry_equiv_pos_as_xyz
'x, y, z'
'-x, y+1/2, -z+1/2'
'-x, -y, -z'
'x, -y-1/2, z-1/2'

loop_
_atom_site_type_symbol
_atom_site_label
_atom_site_fract_x
_atom_site_fract_y
_atom_site_fract_z
_atom_site_U_iso_or_equiv
_atom_site_adp_type
_atom_site_calc_flag
_atom_site_refinement_flags
_atom_site_occupancy
_atom_site_disorder_assembly
_atom_site_disorder_group
Mn Mn1 0.33627(5) 0.52565(3) 0.27082(3) 0.04716(18) Uani d . 1 . .
N N1 0.5162(3) 0.55119(17) 0.10162(15) 0.0487(6) Uani d . 1 . .
H H1 0.4629 0.5148 0.0658 0.058 Uiso calc R 1 . .
N N2 0.6961(3) 0.6526(2) 0.13721(19) 0.0650(8) Uani d . 1 . .
N N3 0.1345(3) 0.47808(18) 0.16395(17) 0.0566(7) Uani d . 1 . .
N N4 0.2072(3) 0.64258(17) 0.22493(16) 0.0530(6) Uani d . 1 . .
N N5 0.0023(3) 0.7003(2) 0.14407(19) 0.0690(8) Uani d . 1 . .
H H5 -0.0801 0.7042 0.1062 0.083 Uiso calc R 1 . .
N N6 0.4455(3) 0.40145(18) 0.34349(16) 0.0530(6) Uani d . 1 . .
N N7 0.2682(3) 0.50619(18) 0.37145(16) 0.0496(6) Uani d . 1 . .
N N8 0.3265(3) 0.45442(17) 0.49928(16) 0.0528(6) Uani d . 1 . .
H H8A 0.3675 0.4240 0.5434 0.063 Uiso calc R 1 . .
O O1 0.5187(2) 0.60047(16) 0.33798(13) 0.0577(6) Uani d . 1 . .
O O2 0.6852(3) 0.6947(2) 0.35855(17) 0.0879(9) Uani d . 1 . .
O O3 0.4162(2) 0.51072(16) 0.18224(14) 0.0601(6) Uani d . 1 . .
O O4 0.5996(3) 0.58793(17) 0.01004(14) 0.0655(7) Uani d . 1 . .
O O5 0.7647(3) 0.7596(2) 0.5107(2) 0.1187(14) Uani d . 1 . .
H H5A 0.7576 0.7499 0.4622 0.178 Uiso d R 1 . .
H H5B 0.7082 0.7987 0.5091 0.178 Uiso d R 1 . .
C C1 0.5960(3) 0.6188(2) 0.23259(18) 0.0485(7) Uani d . 1 . .
C C2 0.5059(3) 0.5582(2) 0.17522(18) 0.0469(7) Uani d . 1 . .
C C3 0.6052(3) 0.5978(2) 0.08043(19) 0.0516(7) Uani d . 1 . .
C C4 0.6866(4) 0.6603(2) 0.2088(2) 0.0626(9) Uani d . 1 . .
H H4 0.7483 0.6980 0.2475 0.075 Uiso calc R 1 . .
C C5 0.6010(3) 0.6401(2) 0.31423(19) 0.0536(8) Uani d . 1 . .
C C6 0.1021(4) 0.3968(3) 0.1321(3) 0.0719(10) Uani d . 1 . .
H H6 0.1668 0.3532 0.1547 0.086 Uiso calc R 1 . .
C C7 -0.0219(5) 0.3759(3) 0.0682(3) 0.0834(12) Uani d . 1 . .
H H7 -0.0396 0.3195 0.0479 0.100 Uiso calc R 1 . .
C C8 -0.1199(4) 0.4397(3) 0.0345(3) 0.0800(12) Uani d . 1 . .
H H8 -0.2051 0.4268 -0.0079 0.096 Uiso calc R 1 . .
C C9 -0.0883(4) 0.5237(3) 0.0651(2) 0.0661(10) Uani d . 1 . .
H H9 -0.1517 0.5681 0.0430 0.079 Uiso calc R 1 . .
C C10 0.0384(4) 0.5402(2) 0.1289(2) 0.0556(8) Uani d . 1 . .
C C11 0.0816(4) 0.6276(2) 0.16471(19) 0.0542(8) Uani d . 1 . .
C C12 0.0788(4) 0.7666(2) 0.1954(2) 0.0658(9) Uani d . 1 . .
C C13 0.0492(5) 0.8534(3) 0.2024(3) 0.0876(13) Uani d . 1 . .
H H13 -0.0345 0.8778 0.1680 0.105 Uiso calc R 1 . .
C C14 0.1513(6) 0.9011(3) 0.2633(3) 0.0966(15) Uani d . 1 . .
H H14 0.1349 0.9589 0.2708 0.116 Uiso calc R 1 . .
C C15 0.2785(6) 0.8651(3) 0.3141(3) 0.0875(13) Uani d . 1 . .
H H15 0.3438 0.8998 0.3543 0.105 Uiso calc R 1 . .
C C16 0.3100(4) 0.7800(2) 0.3066(2) 0.0686(10) Uani d . 1 . .
H H16 0.3954 0.7571 0.3400 0.082 Uiso calc R 1 . .
C C17 0.2075(4) 0.7294(2) 0.2461(2) 0.0573(8) Uani d . 1 . .
C C18 0.5288(4) 0.3489(2) 0.3268(2) 0.0640(9) Uani d . 1 . .
H H18 0.5328 0.3554 0.2764 0.077 Uiso calc R 1 . .
C C19 0.6087(4) 0.2858(2) 0.3809(3) 0.0693(10) Uani d . 1 . .
H H19 0.6637 0.2501 0.3667 0.083 Uiso calc R 1 . .
C C20 0.6055(4) 0.2763(2) 0.4571(3) 0.0679(10) Uani d . 1 . .
H H20 0.6590 0.2349 0.4950 0.082 Uiso calc R 1 . .
C C21 0.5198(3) 0.3309(2) 0.4748(2) 0.0564(8) Uani d . 1 . .
H H21 0.5155 0.3266 0.5252 0.068 Uiso calc R 1 . .
C C22 0.4419(3) 0.3911(2) 0.41739(19) 0.0487(7) Uani d . 1 . .
C C23 0.3470(3) 0.4508(2) 0.42997(18) 0.0460(7) Uani d . 1 . .
C C24 0.2265(3) 0.5168(2) 0.4853(2) 0.0512(7) Uani d . 1 . .
C C25 0.1657(4) 0.5470(2) 0.5346(2) 0.0632(9) Uani d . 1 . .
H H25 0.1930 0.5270 0.5884 0.076 Uiso calc R 1 . .
C C26 0.0633(4) 0.6079(3) 0.4997(3) 0.0716(11) Uani d . 1 . .
H H26 0.0210 0.6298 0.5308 0.086 Uiso calc R 1 . .
C C27 0.0221(4) 0.6369(2) 0.4188(3) 0.0668(10) Uani d . 1 . .
H H27 -0.0492 0.6765 0.3968 0.080 Uiso calc R 1 . .
C C28 0.0837(3) 0.6089(2) 0.3702(2) 0.0613(9) Uani d . 1 . .
H H28 0.0564 0.6298 0.3167 0.074 Uiso calc R 1 . .
C C29 0.1889(3) 0.5479(2) 0.4048(2) 0.0505(7) Uani d . 1 . .

loop_
_atom_site_aniso_label
_atom_site_aniso_U_11
_atom_site_aniso_U_22
_atom_site_aniso_U_33
_atom_site_aniso_U_12
_atom_site_aniso_U_13
_atom_site_aniso_U_23
Mn1 0.0514(3) 0.0516(3) 0.0393(3) 0.0031(2) 0.0206(2) 0.00512(19)
N1 0.0529(15) 0.0514(14) 0.0414(13) -0.0031(12) 0.0202(12) -0.0006(11)
N2 0.0694(19) 0.070(2) 0.0612(17) -0.0199(16) 0.0342(16) -0.0124(15)
N3 0.0664(18) 0.0521(16) 0.0501(15) 0.0018(14) 0.0244(14) 0.0033(12)
N4 0.0577(16) 0.0482(15) 0.0507(15) 0.0024(13) 0.0215(13) 0.0053(12)
N5 0.0681(19) 0.0623(19) 0.0617(18) 0.0189(16) 0.0147(15) 0.0031(15)
N6 0.0573(16) 0.0520(15) 0.0525(15) 0.0020(13) 0.0268(13) 0.0004(12)
N7 0.0505(15) 0.0550(15) 0.0447(14) 0.0029(12) 0.0221(12) 0.0061(12)
N8 0.0615(17) 0.0535(15) 0.0446(14) 0.0016(13) 0.0241(13) 0.0033(12)
O1 0.0618(14) 0.0696(15) 0.0399(11) 0.0032(12) 0.0204(10) -0.0005(10)
O2 0.0781(18) 0.116(2) 0.0685(17) -0.0293(18) 0.0307(15) -0.0404(17)
O3 0.0700(15) 0.0691(15) 0.0525(13) -0.0168(12) 0.0372(13) -0.0104(11)
O4 0.0782(17) 0.0738(16) 0.0537(13) -0.0177(13) 0.0374(13) -0.0062(12)
O5 0.081(2) 0.147(3) 0.115(3) -0.006(2) 0.0315(19) -0.080(3)
C1 0.0465(16) 0.0537(18) 0.0437(16) 0.0049(14) 0.0182(14) 0.0000(13)
C2 0.0514(17) 0.0476(16) 0.0432(15) 0.0038(14) 0.0220(14) 0.0023(13)
C3 0.0577(19) 0.0516(18) 0.0479(17) 0.0019(15) 0.0253(15) 0.0021(14)
C4 0.059(2) 0.069(2) 0.061(2) -0.0117(17) 0.0269(18) -0.0136(18)
C5 0.0477(17) 0.065(2) 0.0437(16) 0.0053(16) 0.0164(14) -0.0046(15)
C6 0.089(3) 0.053(2) 0.069(2) -0.001(2) 0.029(2) 0.0014(18)
C7 0.094(3) 0.061(2) 0.080(3) -0.017(2) 0.025(3) -0.012(2)
C8 0.067(2) 0.084(3) 0.074(3) -0.009(2) 0.017(2) -0.008(2)
C9 0.060(2) 0.071(2) 0.063(2) 0.0006(18) 0.0232(19) -0.0010(18)
C10 0.0565(19) 0.058(2) 0.0500(18) 0.0011(16) 0.0216(16) 0.0021(15)
C11 0.062(2) 0.0535(19) 0.0455(16) 0.0090(16) 0.0221(16) 0.0038(14)
C12 0.086(3) 0.054(2) 0.058(2) 0.0078(19) 0.032(2) 0.0022(17)
C13 0.120(4) 0.063(3) 0.083(3) 0.029(3) 0.047(3) 0.007(2)
C14 0.148(5) 0.055(2) 0.102(4) 0.007(3) 0.069(4) -0.007(2)
C15 0.121(4) 0.060(2) 0.095(3) -0.021(3) 0.059(3) -0.017(2)
C16 0.085(3) 0.056(2) 0.070(2) -0.0124(19) 0.039(2) -0.0054(18)
C17 0.072(2) 0.0508(19) 0.0557(19) -0.0002(17) 0.0338(18) 0.0042(15)
C18 0.069(2) 0.065(2) 0.069(2) 0.0024(19) 0.039(2) -0.0061(18)
C19 0.063(2) 0.057(2) 0.092(3) 0.0047(18) 0.038(2) -0.006(2)
C20 0.065(2) 0.050(2) 0.084(3) 0.0055(17) 0.027(2) 0.0067(19)
C21 0.0559(19) 0.0540(19) 0.0567(18) -0.0010(16) 0.0224(16) 0.0034(15)
C22 0.0524(17) 0.0481(17) 0.0463(16) -0.0039(14) 0.0222(14) -0.0020(13)
C23 0.0467(16) 0.0502(17) 0.0419(15) -0.0045(13) 0.0200(13) -0.0012(13)
C24 0.0544(18) 0.0512(18) 0.0528(18) -0.0065(15) 0.0279(16) -0.0038(14)
C25 0.073(2) 0.064(2) 0.066(2) -0.0114(18) 0.043(2) -0.0111(17)
C26 0.077(2) 0.068(2) 0.088(3) -0.006(2) 0.053(2) -0.017(2)
C27 0.063(2) 0.060(2) 0.085(3) 0.0041(17) 0.039(2) -0.004(2)
C28 0.060(2) 0.061(2) 0.064(2) 0.0068(17) 0.0279(18) 0.0077(17)
C29 0.0515(18) 0.0511(18) 0.0530(18) -0.0006(14) 0.0268(15) 0.0006(14)

loop_
_atom_type_symbol
_atom_type_description
_atom_type_scat_dispersion_real
_atom_type_scat_dispersion_imag
_atom_type_scat_source
C C 0.0033 0.0016 'International Tables Vol C Tables 4.2.6.8 and 6.1.1.4'
H H 0.0000 0.0000 'International Tables Vol C Tables 4.2.6.8 and 6.1.1.4'
N N 0.0061 0.0033 'International Tables Vol C Tables 4.2.6.8 and 6.1.1.4'
O O 0.0106 0.0060 'International Tables Vol C Tables 4.2.6.8 and 6.1.1.4'
Mn Mn 0.3368 0.7283 'International Tables Vol C Tables 4.2.6.8 and 6.1.1.4'

loop_
_geom_angle_atom_site_label_1
_geom_angle_atom_site_label_2
_geom_angle_atom_site_label_3
_geom_angle_site_symmetry_1
_geom_angle_site_symmetry_3
_geom_angle
_geom_angle_publ_flag
O3 Mn1 O1 . . 84.07(9) ?
O3 Mn1 N4 . . 102.18(11) ?
O1 Mn1 N4 . . 93.10(10) ?
O3 Mn1 N7 . . 165.53(11) ?
O1 Mn1 N7 . . 99.77(10) ?
N4 Mn1 N7 . . 91.59(10) ?
O3 Mn1 N3 . . 84.16(11) ?
O1 Mn1 N3 . . 160.52(9) ?
N4 Mn1 N3 . . 74.34(11) ?
N7 Mn1 N3 . . 95.47(11) ?
O3 Mn1 N6 . . 93.08(10) ?
O1 Mn1 N6 . . 90.31(10) ?
N4 Mn1 N6 . . 164.63(9) ?
N7 Mn1 N6 . . 73.05(10) ?
N3 Mn1 N6 . . 105.77(10) ?
C2 N1 C3 . . 125.6(3) ?
C2 N1 H1 . . 117.2 ?
C3 N1 H1 . . 117.2 ?
C4 N2 C3 . . 115.9(3) ?
C10 N3 C6 . . 116.8(3) ?
C10 N3 Mn1 . . 115.0(2) ?
C6 N3 Mn1 . . 128.2(3) ?
C11 N4 C17 . . 105.3(3) ?
C11 N4 Mn1 . . 114.8(2) ?
C17 N4 Mn1 . . 139.2(2) ?
C11 N5 C12 . . 107.4(3) ?
C11 N5 H5 . . 126.3 ?
C12 N5 H5 . . 126.3 ?
C18 N6 C22 . . 117.4(3) ?
C18 N6 Mn1 . . 126.8(2) ?
C22 N6 Mn1 . . 114.8(2) ?
C23 N7 C29 . . 105.1(2) ?
C23 N7 Mn1 . . 113.07(19) ?
C29 N7 Mn1 . . 139.6(2) ?
C23 N8 C24 . . 107.0(3) ?
C23 N8 H8A . . 126.5 ?
C24 N8 H8A . . 126.5 ?
C5 O1 Mn1 . . 131.9(2) ?
C2 O3 Mn1 . . 126.5(2) ?
H5A O5 H5B . . 110.3 ?
C4 C1 C2 . . 116.0(3) ?
C4 C1 C5 . . 118.5(3) ?
C2 C1 C5 . . 125.4(3) ?
O3 C2 N1 . . 116.0(3) ?
O3 C2 C1 . . 128.7(3) ?
N1 C2 C1 . . 115.3(3) ?
O4 C3 N2 . . 122.1(3) ?
O4 C3 N1 . . 119.0(3) ?
N2 C3 N1 . . 118.9(3) ?
N2 C4 C1 . . 128.1(3) ?
N2 C4 H4 . . 116.0 ?
C1 C4 H4 . . 116.0 ?
O2 C5 O1 . . 122.0(3) ?
O2 C5 C1 . . 118.8(3) ?
O1 C5 C1 . . 119.2(3) ?
N3 C6 C7 . . 123.2(4) ?
N3 C6 H6 . . 118.4 ?
C7 C6 H6 . . 118.4 ?
C6 C7 C8 . . 119.3(4) ?
C6 C7 H7 . . 120.4 ?
C8 C7 H7 . . 120.4 ?
C7 C8 C9 . . 118.6(4) ?
C7 C8 H8 . . 120.7 ?
C9 C8 H8 . . 120.7 ?
C10 C9 C8 . . 119.1(4) ?
C10 C9 H9 . . 120.5 ?
C8 C9 H9 . . 120.5 ?
N3 C10 C9 . . 123.1(3) ?
N3 C10 C11 . . 114.0(3) ?
C9 C10 C11 . . 122.8(3) ?
N4 C11 N5 . . 112.4(3) ?
N4 C11 C10 . . 121.7(3) ?
N5 C11 C10 . . 125.9(3) ?
N5 C12 C13 . . 132.2(4) ?
N5 C12 C17 . . 105.6(3) ?
C13 C12 C17 . . 122.2(4) ?
C14 C13 C12 . . 116.3(4) ?
C14 C13 H13 . . 121.8 ?
C12 C13 H13 . . 121.8 ?
C13 C14 C15 . . 122.1(4) ?
C13 C14 H14 . . 119.0 ?
C15 C14 H14 . . 119.0 ?
C16 C15 C14 . . 122.2(4) ?
C16 C15 H15 . . 118.9 ?
C14 C15 H15 . . 118.9 ?
C15 C16 C17 . . 117.1(4) ?
C15 C16 H16 . . 121.5 ?
C17 C16 H16 . . 121.5 ?
N4 C17 C16 . . 130.6(3) ?
N4 C17 C12 . . 109.3(3) ?
C16 C17 C12 . . 120.1(3) ?
N6 C18 C19 . . 123.1(3) ?
N6 C18 H18 . . 118.5 ?
C19 C18 H18 . . 118.5 ?
C18 C19 C20 . . 119.1(3) ?
C18 C19 H19 . . 120.4 ?
C20 C19 H19 . . 120.4 ?
C19 C20 C21 . . 117.9(3) ?
C19 C20 H20 . . 121.0 ?
C21 C20 H20 . . 121.0 ?
C22 C21 C20 . . 119.6(3) ?
C22 C21 H21 . . 120.2 ?
C20 C21 H21 . . 120.2 ?
N6 C22 C21 . . 122.9(3) ?
N6 C22 C23 . . 113.6(3) ?
C21 C22 C23 . . 123.5(3) ?
N7 C23 N8 . . 112.8(3) ?
N7 C23 C22 . . 122.1(3) ?
N8 C23 C22 . . 125.0(3) ?
N8 C24 C25 . . 131.8(3) ?
N8 C24 C29 . . 106.0(3) ?
C25 C24 C29 . . 122.2(3) ?
C26 C25 C24 . . 116.9(4) ?
C26 C25 H25 . . 121.6 ?
C24 C25 H25 . . 121.6 ?
C25 C26 C27 . . 121.3(3) ?
C25 C26 H26 . . 119.4 ?
C27 C26 H26 . . 119.4 ?
C28 C27 C26 . . 122.2(4) ?
C28 C27 H27 . . 118.9 ?
C26 C27 H27 . . 118.9 ?
C27 C28 C29 . . 117.3(3) ?
C27 C28 H28 . . 121.3 ?
C29 C28 H28 . . 121.3 ?
C28 C29 C24 . . 120.0(3) ?
C28 C29 N7 . . 130.9(3) ?
C24 C29 N7 . . 109.0(3) ?

loop_
_geom_bond_atom_site_label_1
_geom_bond_atom_site_label_2
_geom_bond_site_symmetry_2
_geom_bond_distance
_geom_bond_publ_flag
Mn1 O3 . 2.136(2) yes
Mn1 O1 . 2.156(3) yes
Mn1 N4 . 2.213(3) yes
Mn1 N7 . 2.256(3) yes
Mn1 N3 . 2.319(3) yes
Mn1 N6 . 2.331(3) yes
N1 C2 . 1.380(4) ?
N1 C3 . 1.389(4) ?
N1 H1 . 0.8600 ?
N2 C4 . 1.341(5) ?
N2 C3 . 1.361(4) ?
N3 C10 . 1.354(4) ?
N3 C6 . 1.358(5) ?
N4 C11 . 1.343(4) ?
N4 C17 . 1.392(4) ?
N5 C11 . 1.365(4) ?
N5 C12 . 1.385(5) ?
N5 H5 . 0.8600 ?
N6 C18 . 1.346(4) ?
N6 C22 . 1.355(4) ?
N7 C23 . 1.336(4) ?
N7 C29 . 1.405(4) ?
N8 C23 . 1.360(4) ?
N8 C24 . 1.392(4) ?
N8 H8A . 0.8600 ?
O1 C5 . 1.303(4) ?
O2 C5 . 1.244(4) ?
O3 C2 . 1.272(4) ?
O4 C3 . 1.249(4) ?
O5 H5A . 0.8537 ?
O5 H5B . 0.8539 ?
C1 C4 . 1.393(5) ?
C1 C2 . 1.419(4) ?
C1 C5 . 1.481(4) ?
C4 H4 . 0.9300 ?
C6 C7 . 1.377(6) ?
C6 H6 . 0.9300 ?
C7 C8 . 1.383(6) ?
C7 H7 . 0.9300 ?
C8 C9 . 1.390(6) ?
C8 H8 . 0.9300 ?
C9 C10 . 1.380(5) ?
C9 H9 . 0.9300 ?
C10 C11 . 1.480(5) ?
C12 C13 . 1.395(5) ?
C12 C17 . 1.419(5) ?
C13 C14 . 1.384(7) ?
C13 H13 . 0.9300 ?
C14 C15 . 1.400(7) ?
C14 H14 . 0.9300 ?
C15 C16 . 1.378(6) ?
C15 H15 . 0.9300 ?
C16 C17 . 1.407(5) ?
C16 H16 . 0.9300 ?
C18 C19 . 1.384(5) ?
C18 H18 . 0.9300 ?
C19 C20 . 1.392(5) ?
C19 H19 . 0.9300 ?
C20 C21 . 1.395(5) ?
C20 H20 . 0.9300 ?
C21 C22 . 1.371(4) ?
C21 H21 . 0.9300 ?
C22 C23 . 1.475(4) ?
C24 C25 . 1.399(5) ?
C24 C29 . 1.404(5) ?
C25 C26 . 1.383(6) ?
C25 H25 . 0.9300 ?
C26 C27 . 1.394(6) ?
C26 H26 . 0.9300 ?
C27 C28 . 1.385(5) ?
C27 H27 . 0.9300 ?
C28 C29 . 1.403(5) ?
C28 H28 . 0.9300 ?

loop_
_geom_hbond_atom_site_label_D
_geom_hbond_atom_site_label_H
_geom_hbond_atom_site_label_A
_geom_hbond_site_symmetry_A
_geom_hbond_distance_DH
_geom_hbond_distance_HA
_geom_hbond_distance_DA
_geom_hbond_angle_DHA
_geom_hbond_publ_flag
N1 H1 O4 3_665 0.86 2.00 2.830(4) 160 yes
N5 H5 O5 4_475 0.86 1.89 2.722(4) 162 yes
N8 H8A O1 3_666 0.86 1.98 2.793(4) 158 yes
O5 H5A O2 . 0.85 1.88 2.675(4) 154 yes
O5 H5B O4 4_576 0.85 2.12 2.959(4) 169 yes

loop_
_geom_torsion_atom_site_label_1
_geom_torsion_atom_site_label_2
_geom_torsion_atom_site_label_3
_geom_torsion_atom_site_label_4
_geom_torsion_site_symmetry_1
_geom_torsion_site_symmetry_2
_geom_torsion_site_symmetry_3
_geom_torsion_site_symmetry_4
_geom_torsion
_geom_torsion_publ_flag
O3 Mn1 N3 C10 . . . . -106.6(2) ?
O1 Mn1 N3 C10 . . . . -53.6(4) ?
N4 Mn1 N3 C10 . . . . -2.2(2) ?
N7 Mn1 N3 C10 . . . . 87.9(2) ?
N6 Mn1 N3 C10 . . . . 161.8(2) ?
O3 Mn1 N3 C6 . . . . 72.6(3) ?
O1 Mn1 N3 C6 . . . . 125.6(3) ?
N4 Mn1 N3 C6 . . . . 177.0(3) ?
N7 Mn1 N3 C6 . . . . -92.9(3) ?
N6 Mn1 N3 C6 . . . . -19.0(3) ?
O3 Mn1 N4 C11 . . . . 83.4(2) ?
O1 Mn1 N4 C11 . . . . 168.0(2) ?
N7 Mn1 N4 C11 . . . . -92.1(2) ?
N3 Mn1 N4 C11 . . . . 3.1(2) ?
N6 Mn1 N4 C11 . . . . -89.4(4) ?
O3 Mn1 N4 C17 . . . . -107.8(3) ?
O1 Mn1 N4 C17 . . . . -23.2(3) ?
N7 Mn1 N4 C17 . . . . 76.7(3) ?
N3 Mn1 N4 C17 . . . . 171.9(3) ?
N6 Mn1 N4 C17 . . . . 79.4(5) ?
O3 Mn1 N6 C18 . . . . 1.6(3) ?
O1 Mn1 N6 C18 . . . . -82.5(3) ?
N4 Mn1 N6 C18 . . . . 174.6(4) ?
N7 Mn1 N6 C18 . . . . 177.4(3) ?
N3 Mn1 N6 C18 . . . . 86.4(3) ?
O3 Mn1 N6 C22 . . . . 169.5(2) ?
O1 Mn1 N6 C22 . . . . 85.4(2) ?
N4 Mn1 N6 C22 . . . . -17.5(5) ?
N7 Mn1 N6 C22 . . . . -14.7(2) ?
N3 Mn1 N6 C22 . . . . -105.7(2) ?
O3 Mn1 N7 C23 . . . . 32.6(5) ?
O1 Mn1 N7 C23 . . . . -71.8(2) ?
N4 Mn1 N7 C23 . . . . -165.2(2) ?
N3 Mn1 N7 C23 . . . . 120.4(2) ?
N6 Mn1 N7 C23 . . . . 15.5(2) ?
O3 Mn1 N7 C29 . . . . -167.7(3) ?
O1 Mn1 N7 C29 . . . . 88.0(3) ?
N4 Mn1 N7 C29 . . . . -5.4(3) ?
N3 Mn1 N7 C29 . . . . -79.8(3) ?
N6 Mn1 N7 C29 . . . . 175.3(3) ?
O3 Mn1 O1 C5 . . . . 21.4(3) ?
N4 Mn1 O1 C5 . . . . -80.5(3) ?
N7 Mn1 O1 C5 . . . . -172.6(3) ?
N3 Mn1 O1 C5 . . . . -31.6(5) ?
N6 Mn1 O1 C5 . . . . 114.5(3) ?
O1 Mn1 O3 C2 . . . . -19.6(3) ?
N4 Mn1 O3 C2 . . . . 72.3(3) ?
N7 Mn1 O3 C2 . . . . -125.9(4) ?
N3 Mn1 O3 C2 . . . . 144.8(3) ?
N6 Mn1 O3 C2 . . . . -109.6(3) ?
Mn1 O3 C2 N1 . . . . -163.6(2) ?
Mn1 O3 C2 C1 . . . . 15.3(5) ?
C3 N1 C2 O3 . . . . 178.9(3) ?
C3 N1 C2 C1 . . . . -0.2(4) ?
C4 C1 C2 O3 . . . . 178.4(3) ?
C5 C1 C2 O3 . . . . -1.2(5) ?
C4 C1 C2 N1 . . . . -2.7(4) ?
C5 C1 C2 N1 . . . . 177.7(3) ?
C4 N2 C3 O4 . . . . 176.8(3) ?
C4 N2 C3 N1 . . . . -3.5(5) ?
C2 N1 C3 O4 . . . . -176.8(3) ?
C2 N1 C3 N2 . . . . 3.5(5) ?
C3 N2 C4 C1 . . . . 0.5(6) ?
C2 C1 C4 N2 . . . . 2.7(6) ?
C5 C1 C4 N2 . . . . -177.6(4) ?
Mn1 O1 C5 O2 . . . . 164.8(3) ?
Mn1 O1 C5 C1 . . . . -16.1(5) ?
C4 C1 C5 O2 . . . . 0.5(5) ?
C2 C1 C5 O2 . . . . -179.9(3) ?
C4 C1 C5 O1 . . . . -178.6(3) ?
C2 C1 C5 O1 . . . . 1.0(5) ?
C10 N3 C6 C7 . . . . -0.8(6) ?
Mn1 N3 C6 C7 . . . . 180.0(3) ?
N3 C6 C7 C8 . . . . -0.6(7) ?
C6 C7 C8 C9 . . . . 1.6(7) ?
C7 C8 C9 C10 . . . . -1.1(6) ?
C6 N3 C10 C9 . . . . 1.4(5) ?
Mn1 N3 C10 C9 . . . . -179.3(3) ?
C6 N3 C10 C11 . . . . -178.3(3) ?
Mn1 N3 C10 C11 . . . . 1.0(4) ?
C8 C9 C10 N3 . . . . -0.5(6) ?
C8 C9 C10 C11 . . . . 179.2(3) ?
C17 N4 C11 N5 . . . . 1.9(4) ?
Mn1 N4 C11 N5 . . . . 174.3(2) ?
C17 N4 C11 C10 . . . . -176.4(3) ?
Mn1 N4 C11 C10 . . . . -3.9(4) ?
C12 N5 C11 N4 . . . . -1.8(4) ?
C12 N5 C11 C10 . . . . 176.4(3) ?
N3 C10 C11 N4 . . . . 1.9(5) ?
C9 C10 C11 N4 . . . . -177.8(3) ?
N3 C10 C11 N5 . . . . -176.1(3) ?
C9 C10 C11 N5 . . . . 4.3(6) ?
C11 N5 C12 C13 . . . . -179.1(4) ?
C11 N5 C12 C17 . . . . 0.9(4) ?
N5 C12 C13 C14 . . . . 178.3(4) ?
C17 C12 C13 C14 . . . . -1.7(6) ?
C12 C13 C14 C15 . . . . 1.3(7) ?
C13 C14 C15 C16 . . . . 0.1(7) ?
C14 C15 C16 C17 . . . . -1.1(6) ?
C11 N4 C17 C16 . . . . 178.3(3) ?
Mn1 N4 C17 C16 . . . . 8.8(6) ?
C11 N4 C17 C12 . . . . -1.2(4) ?
Mn1 N4 C17 C12 . . . . -170.7(3) ?
C15 C16 C17 N4 . . . . -178.7(4) ?
C15 C16 C17 C12 . . . . 0.8(5) ?
N5 C12 C17 N4 . . . . 0.2(4) ?
C13 C12 C17 N4 . . . . -179.8(3) ?
N5 C12 C17 C16 . . . . -179.3(3) ?
C13 C12 C17 C16 . . . . 0.7(6) ?
C22 N6 C18 C19 . . . . 0.4(5) ?
Mn1 N6 C18 C19 . . . . 168.0(3) ?
N6 C18 C19 C20 . . . . -1.1(6) ?
C18 C19 C20 C21 . . . . 0.8(6) ?
C19 C20 C21 C22 . . . . 0.3(5) ?
C18 N6 C22 C21 . . . . 0.8(5) ?
Mn1 N6 C22 C21 . . . . -168.3(2) ?
C18 N6 C22 C23 . . . . -179.5(3) ?
Mn1 N6 C22 C23 . . . . 11.4(3) ?
C20 C21 C22 N6 . . . . -1.1(5) ?
C20 C21 C22 C23 . . . . 179.2(3) ?
C29 N7 C23 N8 . . . . -1.1(4) ?
Mn1 N7 C23 N8 . . . . 165.5(2) ?
C29 N7 C23 C22 . . . . 177.2(3) ?
Mn1 N7 C23 C22 . . . . -16.3(4) ?
C24 N8 C23 N7 . . . . 0.2(4) ?
C24 N8 C23 C22 . . . . -178.1(3) ?
N6 C22 C23 N7 . . . . 3.1(4) ?
C21 C22 C23 N7 . . . . -177.1(3) ?
N6 C22 C23 N8 . . . . -178.8(3) ?
C21 C22 C23 N8 . . . . 0.9(5) ?
C23 N8 C24 C25 . . . . 179.7(3) ?
C23 N8 C24 C29 . . . . 0.9(3) ?
N8 C24 C25 C26 . . . . -177.1(3) ?
C29 C24 C25 C26 . . . . 1.6(5) ?
C24 C25 C26 C27 . . . . 0.6(6) ?
C25 C26 C27 C28 . . . . -2.1(6) ?
C26 C27 C28 C29 . . . . 1.3(6) ?
C27 C28 C29 C24 . . . . 0.9(5) ?
C27 C28 C29 N7 . . . . 178.6(3) ?
N8 C24 C29 C28 . . . . 176.6(3) ?
C25 C24 C29 C28 . . . . -2.4(5) ?
N8 C24 C29 N7 . . . . -1.6(4) ?
C25 C24 C29 N7 . . . . 179.4(3) ?
C23 N7 C29 C28 . . . . -176.3(3) ?
Mn1 N7 C29 C28 . . . . 23.0(6) ?
C23 N7 C29 C24 . . . . 1.6(4) ?
Mn1 N7 C29 C24 . . . . -159.1(3) ?
